data_7118804
loop_
_publ_author_name
'Sezukuri, Kyohei'
'Suzuki, Mitsuharu'
'Hayashi, Hironobu'
'Kuzuhara, Daiki'
'Aratani, Naoki'
'Yamada, Hiroko'

_publ_section_title
;
 A laterally \p-expanded fluorone dye as an efficient near infrared
 fluorophore.
;
_journal_issue 27
_journal_name_full 'Chemical communications (Cambridge, England)'
_journal_page_first 4872
_journal_page_last 4875
_journal_paper_doi 10.1039/c6cc00237d
_journal_volume 52
_journal_year 2016
_chemical_formula_moiety 'C28 H16 F2 O3, C H2 Cl2'
_chemical_formula_sum 'C29 H18 Cl2 F2 O3'
_chemical_formula_weight 523.33
_chemical_name_systematic 13-(2,6-difluorophenyl)-9-methoxy-3H-dibenzo[b,i]xanthen-3-one
_space_group_crystal_system monoclinic
_space_group_IT_number 15
_space_group_name_Hall '-C 2yc'
_space_group_name_H-M_alt 'C 1 2/c 1'
_symmetry_space_group_name_Hall '-C 2yc'
_symmetry_space_group_name_H-M 'C 1 2/c 1'
_atom_sites_solution_hydrogens geom
_audit_creation_method SHELXL-2014/7
_audit_update_record
;
2016-01-06 deposited with the CCDC.
2016-02-25 downloaded from the CCDC.
;
_cell_angle_alpha 90
_cell_angle_beta 100.073(7)
_cell_angle_gamma 90
_cell_formula_units_Z 8
_cell_length_a 22.6443(6)
_cell_length_b 6.8474(2)
_cell_length_c 30.7630(8)
_cell_measurement_reflns_used 16915
_cell_measurement_temperature 103(2)
_cell_measurement_theta_max 25.35
_cell_measurement_theta_min 3.11
_cell_volume 4696.4(2)
_computing_structure_refinement 'SHELXL-2014/7 (Sheldrick, 2014)'
_diffrn_ambient_temperature 103(2)
_diffrn_detector_area_resol_mean 10.000
_diffrn_measured_fraction_theta_full 0.995
_diffrn_measured_fraction_theta_max 0.995
_diffrn_measurement_device_type 'Rigaku R-AXIS RAPID'
_diffrn_measurement_method \w
_diffrn_radiation_type MoK\a
_diffrn_radiation_wavelength 0.71075
_diffrn_reflns_av_R_equivalents 0.0560
_diffrn_reflns_av_unetI/netI 0.0296
_diffrn_reflns_Laue_measured_fraction_full 0.995
_diffrn_reflns_Laue_measured_fraction_max 0.995
_diffrn_reflns_limit_h_max 26
_diffrn_reflns_limit_h_min -26
_diffrn_reflns_limit_k_max 8
_diffrn_reflns_limit_k_min -7
_diffrn_reflns_limit_l_max 36
_diffrn_reflns_limit_l_min -36
_diffrn_reflns_number 30130
_diffrn_reflns_point_group_measured_fraction_full 0.995
_diffrn_reflns_point_group_measured_fraction_max 0.995
_diffrn_reflns_theta_full 24.998
_diffrn_reflns_theta_max 24.998
_diffrn_reflns_theta_min 3.218
_exptl_absorpt_coefficient_mu 0.324
_exptl_absorpt_correction_T_max 0.997
_exptl_absorpt_correction_T_min 0.992
_exptl_absorpt_correction_type multi-scan
_exptl_absorpt_process_details 'ABSCOR (Rigaku, 1995)'
_exptl_crystal_colour brown
_exptl_crystal_density_diffrn 1.480
_exptl_crystal_density_method 'not measured'
_exptl_crystal_description prism
_exptl_crystal_F_000 2144
_exptl_crystal_size_max 0.100
_exptl_crystal_size_mid 0.020
_exptl_crystal_size_min 0.010
_refine_diff_density_max 0.551
_refine_diff_density_min -0.271
_refine_diff_density_rms 0.061
_refine_ls_extinction_method none
_refine_ls_goodness_of_fit_ref 1.046
_refine_ls_hydrogen_treatment constr
_refine_ls_matrix_type full
_refine_ls_number_parameters 348
_refine_ls_number_reflns 4110
_refine_ls_number_restraints 0
_refine_ls_restrained_S_all 1.046
_refine_ls_R_factor_all 0.0894
_refine_ls_R_factor_gt 0.0628
_refine_ls_shift/su_max 0.000
_refine_ls_shift/su_mean 0.000
_refine_ls_structure_factor_coef Fsqd
_refine_ls_weighting_details 'w=1/[\s^2^(Fo^2^)+(0.0943P)^2^+5.5491P] where P=(Fo^2^+2Fc^2^)/3'
_refine_ls_weighting_scheme calc
_refine_ls_wR_factor_gt 0.1588
_refine_ls_wR_factor_ref 0.1747
_reflns_Friedel_coverage 0.000
_reflns_number_gt 2908
_reflns_number_total 4110
_reflns_threshold_expression 'I > 2\s(I)'
_cod_data_source_file c6cc00237d2.cif
_cod_data_source_block 51119KS
_cod_depositor_comments 'Adding full bibliography for 7118802--7118804.cif.'
_cod_database_code 7118804
_shelx_shelxl_version_number 2014/7
_shelx_space_group_comment
;
The symmetry employed for this shelxl refinement is uniquely defined
by the following loop, which should always be used as a source of
symmetry information in preference to the above space-group names.
They are only intended as comments.
;
_shelx_estimated_absorpt_t_min 0.968
_shelx_estimated_absorpt_t_max 0.997

loop_
_space_group_symop_operation_xyz
'x, y, z'
'-x, y, -z+1/2'
'x+1/2, y+1/2, z'
'-x+1/2, y+1/2, -z+1/2'
'-x, -y, -z'
'x, -y, z-1/2'
'-x+1/2, -y+1/2, -z'
'x+1/2, -y+1/2, z-1/2'

loop_
_atom_site_label
_atom_site_type_symbol
_atom_site_fract_x
_atom_site_fract_y
_atom_site_fract_z
_atom_site_U_iso_or_equiv
_atom_site_adp_type
_atom_site_occupancy
_atom_site_site_symmetry_order
_atom_site_calc_flag
_atom_site_refinement_flags_posn
_atom_site_refinement_flags_adp
_atom_site_refinement_flags_occupancy
_atom_site_disorder_assembly
_atom_site_disorder_group
C1 C 0.40259(12) 0.6901(4) 0.45589(8) 0.0251(6) Uani 1 1 d . . . . .
H1 H 0.3763 0.6910 0.4768 0.030 Uiso 1 1 calc R U . . .
C2 C 0.46172(13) 0.6931(4) 0.47014(9) 0.0277(6) Uani 1 1 d . . . . .
H2 H 0.4765 0.6991 0.5010 0.033 Uiso 1 1 calc R U . . .
C3 C 0.50423(12) 0.6873(4) 0.43946(9) 0.0280(6) Uani 1 1 d . . . . .
C4 C 0.47939(12) 0.6790(4) 0.39307(8) 0.0275(6) Uani 1 1 d . . . . .
H3 H 0.5059 0.6720 0.3724 0.033 Uiso 1 1 calc R U . . .
C5 C 0.41889(12) 0.6807(4) 0.37784(8) 0.0229(6) Uani 1 1 d . . . . .
C6 C 0.39388(12) 0.6768(4) 0.33175(8) 0.0241(6) Uani 1 1 d . . . . .
H4 H 0.4198 0.6723 0.3106 0.029 Uiso 1 1 calc R U . . .
C7 C 0.33436(12) 0.6794(4) 0.31804(8) 0.0226(6) Uani 1 1 d . . . . .
O1 O 0.31402(8) 0.6759(3) 0.27323(6) 0.0248(4) Uani 1 1 d . . . . .
C8 C 0.25347(12) 0.6780(4) 0.25666(9) 0.0239(6) Uani 1 1 d . . . . .
C9 C 0.23781(12) 0.6768(4) 0.21190(9) 0.0247(6) Uani 1 1 d . . . . .
H5 H 0.2681 0.6733 0.1941 0.030 Uiso 1 1 calc R U . . .
C10 C 0.17680(13) 0.6806(4) 0.19189(9) 0.0260(6) Uani 1 1 d . . . . .
C11 C 0.15923(13) 0.6806(4) 0.14532(9) 0.0292(7) Uani 1 1 d . . . . .
H6 H 0.1887 0.6773 0.1269 0.035 Uiso 1 1 calc R U . . .
C12 C 0.09943(14) 0.6855(4) 0.12700(9) 0.0314(7) Uani 1 1 d . . . . .
C13 C 0.05485(14) 0.6919(4) 0.15410(10) 0.0363(7) Uani 1 1 d . . . . .
H7 H 0.0136 0.6963 0.1411 0.044 Uiso 1 1 calc R U . . .
C14 C 0.07116(13) 0.6919(4) 0.19880(9) 0.0333(7) Uani 1 1 d . . . . .
H8 H 0.0410 0.6956 0.2167 0.040 Uiso 1 1 calc R U . . .
C15 C 0.13237(13) 0.6864(4) 0.21926(9) 0.0286(6) Uani 1 1 d . . . . .
C16 C 0.15051(12) 0.6870(4) 0.26529(9) 0.0299(7) Uani 1 1 d . . . . .
H9 H 0.1208 0.6907 0.2836 0.036 Uiso 1 1 calc R U . . .
C17 C 0.21057(12) 0.6824(4) 0.28492(8) 0.0258(6) Uani 1 1 d . . . . .
C18 C 0.23123(12) 0.6850(4) 0.33221(8) 0.0250(6) Uani 1 1 d . . . . .
C19 C 0.29178(12) 0.6840(4) 0.34809(8) 0.0232(6) Uani 1 1 d . . . . .
C20 C 0.31733(12) 0.6860(4) 0.39433(8) 0.0237(6) Uani 1 1 d . . . . .
H10 H 0.2911 0.6878 0.4153 0.028 Uiso 1 1 calc R U . . .
C21 C 0.37770(12) 0.6855(4) 0.40918(8) 0.0232(6) Uani 1 1 d . . . . .
O2 O 0.55967(9) 0.6873(3) 0.45327(6) 0.0372(5) Uani 1 1 d . . . . .
O3 O 0.07780(9) 0.6870(3) 0.08289(6) 0.0380(5) Uani 1 1 d . . . . .
C22 C 0.12115(14) 0.6861(4) 0.05419(9) 0.0372(7) Uani 1 1 d . . . . .
H11 H 0.1479 0.7989 0.0608 0.056 Uiso 1 1 calc R U . . .
H12 H 0.1005 0.6934 0.0234 0.056 Uiso 1 1 calc R U . . .
H13 H 0.1447 0.5655 0.0586 0.056 Uiso 1 1 calc R U . . .
C23 C 0.18697(12) 0.6877(4) 0.36236(9) 0.0297(7) Uani 1 1 d . . . . .
C24 C 0.17687(16) 0.8492(5) 0.38673(11) 0.0469(9) Uani 1 1 d . . . . .
C25 C 0.13526(17) 0.8564(7) 0.41466(12) 0.0644(12) Uani 1 1 d . . . . .
H14 H 0.1294 0.9719 0.4305 0.077 Uiso 1 1 calc R U . . .
C26 C 0.10253(15) 0.6897(8) 0.41871(11) 0.0728(15) Uani 1 1 d . . . . .
H15 H 0.0739 0.6899 0.4379 0.087 Uiso 1 1 calc R U . . .
C27 C 0.11048(15) 0.5248(7) 0.39575(12) 0.0648(12) Uani 1 1 d . . . . .
H16 H 0.0880 0.4101 0.3989 0.078 Uiso 1 1 calc R U . . .
C28 C 0.15181(14) 0.5279(5) 0.36781(10) 0.0436(8) Uani 1 1 d . . . . .
F1 F 0.21101(11) 1.0105(3) 0.38344(7) 0.0665(7) Uani 1 1 d . . . . .
F2 F 0.15858(9) 0.3654(3) 0.34395(7) 0.0582(6) Uani 1 1 d . . . . .
Cl2 Cl 0.47266(10) 0.7812(3) 0.23052(6) 0.0495(5) Uani 0.5 1 d . . P A -1
C29 C 0.5425(11) 0.783(4) 0.2760(9) 0.227(14) Uiso 0.5 1 d . . P A -1
H17 H 0.5768 0.8380 0.2642 0.272 Uiso 0.5 1 calc R U P A -1
H18 H 0.5351 0.8660 0.3008 0.272 Uiso 0.5 1 calc R U P A -1
Cl1 Cl 0.55909(9) 0.5552(3) 0.29434(7) 0.0581(5) Uani 0.5 1 d . . P A -1
Cl3 Cl 0.23631(13) 0.4959(4) -0.00671(9) 0.0546(7) Uani 0.5 1 d . . P B -2
C30 C 0.2115(3) 0.7297(11) -0.0275(3) 0.0550(19) Uani 0.5 1 d . . P B -2
H19 H 0.2195 0.7441 -0.0579 0.066 Uiso 0.5 1 calc R U P B -2
H20 H 0.1676 0.7402 -0.0286 0.066 Uiso 0.5 1 calc R U P B -2
Cl4 Cl 0.24724(15) 0.9168(5) 0.00526(13) 0.0742(10) Uani 0.5 1 d . . P B -2

loop_
_atom_site_aniso_label
_atom_site_aniso_U_11
_atom_site_aniso_U_22
_atom_site_aniso_U_33
_atom_site_aniso_U_23
_atom_site_aniso_U_13
_atom_site_aniso_U_12
C1 0.0329(15) 0.0253(14) 0.0190(13) -0.0004(11) 0.0097(12) 0.0009(12)
C2 0.0383(16) 0.0276(15) 0.0165(13) -0.0006(12) 0.0025(12) -0.0005(13)
C3 0.0312(15) 0.0294(15) 0.0230(14) -0.0007(12) 0.0036(12) -0.0017(12)
C4 0.0318(15) 0.0330(16) 0.0186(13) -0.0030(12) 0.0070(12) -0.0025(13)
C5 0.0315(15) 0.0185(13) 0.0193(13) 0.0003(11) 0.0064(11) -0.0017(11)
C6 0.0289(14) 0.0273(15) 0.0173(13) -0.0011(11) 0.0072(11) -0.0033(12)
C7 0.0321(15) 0.0209(14) 0.0149(13) 0.0008(11) 0.0044(11) -0.0019(12)
O1 0.0288(10) 0.0307(11) 0.0150(9) -0.0004(8) 0.0041(7) -0.0010(8)
C8 0.0295(14) 0.0169(14) 0.0241(14) 0.0017(11) 0.0016(12) -0.0006(11)
C9 0.0340(15) 0.0206(14) 0.0202(14) 0.0012(11) 0.0065(12) -0.0004(12)
C10 0.0374(16) 0.0180(14) 0.0213(14) 0.0015(11) 0.0012(12) 0.0001(12)
C11 0.0420(17) 0.0195(14) 0.0239(15) 0.0004(11) -0.0006(13) 0.0011(13)
C12 0.0446(18) 0.0207(14) 0.0246(15) 0.0017(12) -0.0062(13) -0.0001(13)
C13 0.0356(16) 0.0332(17) 0.0356(17) 0.0025(14) -0.0057(14) -0.0005(14)
C14 0.0366(16) 0.0322(16) 0.0292(16) 0.0064(13) 0.0006(13) 0.0010(13)
C15 0.0351(15) 0.0244(14) 0.0244(14) 0.0029(12) 0.0003(12) 0.0001(12)
C16 0.0315(16) 0.0328(16) 0.0257(15) 0.0038(12) 0.0062(12) 0.0024(13)
C17 0.0338(15) 0.0234(14) 0.0202(14) 0.0031(11) 0.0051(12) 0.0004(12)
C18 0.0316(15) 0.0238(14) 0.0204(13) 0.0019(11) 0.0068(12) 0.0022(12)
C19 0.0318(15) 0.0184(13) 0.0206(13) 0.0012(11) 0.0076(12) 0.0012(11)
C20 0.0327(15) 0.0217(14) 0.0184(13) 0.0020(11) 0.0092(11) 0.0009(11)
C21 0.0323(15) 0.0196(13) 0.0182(13) 0.0011(11) 0.0057(11) 0.0000(11)
O2 0.0294(11) 0.0575(15) 0.0238(10) -0.0052(10) 0.0023(9) -0.0010(10)
O3 0.0483(13) 0.0374(12) 0.0226(10) -0.0001(9) -0.0092(9) 0.0052(10)
C22 0.0507(19) 0.0337(17) 0.0229(15) -0.0010(13) -0.0055(14) 0.0040(14)
C23 0.0253(14) 0.0459(18) 0.0172(13) 0.0066(13) 0.0014(11) 0.0064(13)
C24 0.057(2) 0.054(2) 0.0322(17) 0.0052(16) 0.0170(16) 0.0092(18)
C25 0.051(2) 0.107(4) 0.037(2) -0.010(2) 0.0158(18) 0.028(2)
C26 0.0275(18) 0.168(5) 0.0246(18) -0.013(3) 0.0089(14) -0.007(3)
C27 0.039(2) 0.121(4) 0.0365(19) -0.001(2) 0.0140(16) -0.025(2)
C28 0.0355(17) 0.063(2) 0.0335(17) 0.0012(17) 0.0091(14) -0.0071(16)
F1 0.1072(19) 0.0489(13) 0.0510(13) -0.0093(10) 0.0347(13) 0.0109(12)
F2 0.0566(13) 0.0586(13) 0.0632(13) 0.0037(11) 0.0214(11) -0.0186(11)
Cl2 0.0488(10) 0.0712(13) 0.0322(8) -0.0052(8) 0.0171(7) -0.0042(9)
Cl1 0.0580(11) 0.0493(11) 0.0692(12) -0.0119(9) 0.0173(9) -0.0001(9)
Cl3 0.0514(16) 0.0727(19) 0.0410(11) 0.0072(13) 0.0113(11) 0.0142(13)
C30 0.039(4) 0.072(5) 0.054(5) 0.002(4) 0.009(3) -0.003(4)
Cl4 0.0581(18) 0.087(2) 0.0824(18) -0.0250(19) 0.0255(14) -0.0115(15)

loop_
_atom_type_symbol
_atom_type_description
_atom_type_scat_dispersion_real
_atom_type_scat_dispersion_imag
_atom_type_scat_source
C C 0.0033 0.0016 'International Tables Vol C Tables 4.2.6.8 and 6.1.1.4'
H H 0.0000 0.0000 'International Tables Vol C Tables 4.2.6.8 and 6.1.1.4'
O O 0.0106 0.0060 'International Tables Vol C Tables 4.2.6.8 and 6.1.1.4'
F F 0.0171 0.0103 'International Tables Vol C Tables 4.2.6.8 and 6.1.1.4'
Cl Cl 0.1484 0.1585 'International Tables Vol C Tables 4.2.6.8 and 6.1.1.4'

loop_
_geom_angle_atom_site_label_1
_geom_angle_atom_site_label_2
_geom_angle_atom_site_label_3
_geom_angle
C2 C1 C21 121.3(2)
C2 C1 H1 119.3
C21 C1 H1 119.3
C1 C2 C3 121.6(2)
C1 C2 H2 119.2
C3 C2 H2 119.2
O2 C3 C4 122.0(2)
O2 C3 C2 121.0(2)
C4 C3 C2 117.0(2)
C5 C4 C3 122.2(2)
C5 C4 H3 118.9
C3 C4 H3 118.9
C4 C5 C6 122.5(2)
C4 C5 C21 119.6(2)
C6 C5 C21 117.9(2)
C7 C6 C5 120.9(2)
C7 C6 H4 119.6
C5 C6 H4 119.6
C6 C7 O1 117.2(2)
C6 C7 C19 123.0(2)
O1 C7 C19 119.8(2)
C7 O1 C8 120.5(2)
C9 C8 O1 116.2(2)
C9 C8 C17 122.5(3)
O1 C8 C17 121.3(2)
C8 C9 C10 120.2(2)
C8 C9 H5 119.9
C10 C9 H5 119.9
C9 C10 C11 121.4(3)
C9 C10 C15 118.9(2)
C11 C10 C15 119.7(3)
C12 C11 C10 119.8(3)
C12 C11 H6 120.1
C10 C11 H6 120.1
O3 C12 C11 124.5(3)
O3 C12 C13 114.7(3)
C11 C12 C13 120.8(3)
C14 C13 C12 119.9(3)
C14 C13 H7 120.0
C12 C13 H7 120.0
C13 C14 C15 121.3(3)
C13 C14 H8 119.3
C15 C14 H8 119.3
C16 C15 C14 122.6(3)
C16 C15 C10 119.0(3)
C14 C15 C10 118.4(2)
C17 C16 C15 122.0(3)
C17 C16 H9 119.0
C15 C16 H9 119.0
C16 C17 C8 117.4(2)
C16 C17 C18 123.8(2)
C8 C17 C18 118.8(2)
C19 C18 C17 119.0(2)
C19 C18 C23 121.4(2)
C17 C18 C23 119.6(2)
C18 C19 C20 123.8(2)
C18 C19 C7 120.5(2)
C20 C19 C7 115.7(2)
C21 C20 C19 122.5(2)
C21 C20 H10 118.8
C19 C20 H10 118.8
C20 C21 C1 121.7(2)
C20 C21 C5 120.0(2)
C1 C21 C5 118.3(2)
C12 O3 C22 116.7(2)
O3 C22 H11 109.5
O3 C22 H12 109.5
H11 C22 H12 109.5
O3 C22 H13 109.5
H11 C22 H13 109.5
H12 C22 H13 109.5
C24 C23 C28 114.6(3)
C24 C23 C18 123.1(3)
C28 C23 C18 122.3(3)
F1 C24 C23 117.4(3)
F1 C24 C25 118.4(3)
C23 C24 C25 124.2(4)
C26 C25 C24 117.5(4)
C26 C25 H14 121.2
C24 C25 H14 121.2
C27 C26 C25 121.2(3)
C27 C26 H15 119.4
C25 C26 H15 119.4
C26 C27 C28 118.5(4)
C26 C27 H16 120.7
C28 C27 H16 120.7
F2 C28 C27 118.6(3)
F2 C28 C23 117.5(3)
C27 C28 C23 123.8(4)
Cl1 C29 Cl2 110.4(15)
Cl1 C29 H17 109.6
Cl2 C29 H17 109.6
Cl1 C29 H18 109.6
Cl2 C29 H18 109.6
H17 C29 H18 108.1
Cl4 C30 Cl3 111.7(5)
Cl4 C30 H19 109.3
Cl3 C30 H19 109.3
Cl4 C30 H20 109.3
Cl3 C30 H20 109.3
H19 C30 H20 107.9

loop_
_geom_bond_atom_site_label_1
_geom_bond_atom_site_label_2
_geom_bond_distance
C1 C2 1.334(4)
C1 C21 1.449(4)
C1 H1 0.9500
C2 C3 1.462(4)
C2 H2 0.9500
C3 O2 1.253(3)
C3 C4 1.441(4)
C4 C5 1.368(4)
C4 H3 0.9500
C5 C6 1.432(4)
C5 C21 1.454(4)
C6 C7 1.340(4)
C6 H4 0.9500
C7 O1 1.375(3)
C7 C19 1.448(4)
O1 C8 1.377(3)
C8 C9 1.361(4)
C8 C17 1.413(4)
C9 C10 1.411(4)
C9 H5 0.9500
C10 C11 1.418(4)
C10 C15 1.421(4)
C11 C12 1.373(4)
C11 H6 0.9500
C12 O3 1.360(3)
C12 C13 1.418(4)
C13 C14 1.360(4)
C13 H7 0.9500
C14 C15 1.419(4)
C14 H8 0.9500
C15 C16 1.404(4)
C16 C17 1.388(4)
C16 H9 0.9500
C17 C18 1.448(4)
C18 C19 1.373(4)
C18 C23 1.480(4)
C19 C20 1.439(4)
C20 C21 1.364(4)
C20 H10 0.9500
O3 C22 1.431(4)
C22 H11 0.9800
C22 H12 0.9800
C22 H13 0.9800
C23 C24 1.377(4)
C23 C28 1.381(4)
C24 F1 1.362(4)
C24 C25 1.382(5)
C25 C26 1.379(7)
C25 H14 0.9500
C26 C27 1.360(6)
C26 H15 0.9500
C27 C28 1.377(5)
C27 H16 0.9500
C28 F2 1.356(4)
Cl2 C29 1.92(2)
C29 Cl1 1.68(3)
C29 H17 0.9900
C29 H18 0.9900
Cl3 C30 1.778(8)
C30 Cl4 1.739(8)
C30 H19 0.9900
C30 H20 0.9900

loop_
_geom_torsion_atom_site_label_1
_geom_torsion_atom_site_label_2
_geom_torsion_atom_site_label_3
_geom_torsion_atom_site_label_4
_geom_torsion
C21 C1 C2 C3 -1.4(4)
C1 C2 C3 O2 -179.0(3)
C1 C2 C3 C4 0.2(4)
O2 C3 C4 C5 -179.4(3)
C2 C3 C4 C5 1.4(4)
C3 C4 C5 C6 178.6(3)
C3 C4 C5 C21 -1.8(4)
C4 C5 C6 C7 -179.8(3)
C21 C5 C6 C7 0.6(4)
C5 C6 C7 O1 179.8(2)
C5 C6 C7 C19 -0.7(4)
C6 C7 O1 C8 179.9(2)
C19 C7 O1 C8 0.4(3)
C7 O1 C8 C9 179.2(2)
C7 O1 C8 C17 -0.4(3)
O1 C8 C9 C10 -179.4(2)
C17 C8 C9 C10 0.2(4)
C8 C9 C10 C11 179.6(2)
C8 C9 C10 C15 0.2(4)
C9 C10 C11 C12 -179.7(2)
C15 C10 C11 C12 -0.3(4)
C10 C11 C12 O3 179.6(2)
C10 C11 C12 C13 0.5(4)
O3 C12 C13 C14 -179.7(3)
C11 C12 C13 C14 -0.5(4)
C12 C13 C14 C15 0.3(4)
C13 C14 C15 C16 179.8(3)
C13 C14 C15 C10 -0.1(4)
C9 C10 C15 C16 -0.4(4)
C11 C10 C15 C16 -179.8(2)
C9 C10 C15 C14 179.5(2)
C11 C10 C15 C14 0.1(4)
C14 C15 C16 C17 -179.7(3)
C10 C15 C16 C17 0.1(4)
C15 C16 C17 C8 0.3(4)
C15 C16 C17 C18 179.3(3)
C9 C8 C17 C16 -0.5(4)
O1 C8 C17 C16 179.1(2)
C9 C8 C17 C18 -179.5(2)
O1 C8 C17 C18 0.1(4)
C16 C17 C18 C19 -178.7(3)
C8 C17 C18 C19 0.3(4)
C16 C17 C18 C23 1.6(4)
C8 C17 C18 C23 -179.4(2)
C17 C18 C19 C20 -179.9(2)
C23 C18 C19 C20 -0.2(4)
C17 C18 C19 C7 -0.3(4)
C23 C18 C19 C7 179.4(2)
C6 C7 C19 C18 -179.5(3)
O1 C7 C19 C18 0.0(4)
C6 C7 C19 C20 0.1(4)
O1 C7 C19 C20 179.6(2)
C18 C19 C20 C21 -179.8(3)
C7 C19 C20 C21 0.6(4)
C19 C20 C21 C1 179.2(2)
C19 C20 C21 C5 -0.6(4)
C2 C1 C21 C20 -178.8(3)
C2 C1 C21 C5 1.1(4)
C4 C5 C21 C20 -179.6(2)
C6 C5 C21 C20 0.0(4)
C4 C5 C21 C1 0.6(4)
C6 C5 C21 C1 -179.8(2)
C11 C12 O3 C22 -0.9(4)
C13 C12 O3 C22 178.3(2)
C19 C18 C23 C24 71.8(4)
C17 C18 C23 C24 -108.5(3)
C19 C18 C23 C28 -109.1(3)
C17 C18 C23 C28 70.6(4)
C28 C23 C24 F1 178.7(3)
C18 C23 C24 F1 -2.0(5)
C28 C23 C24 C25 -0.1(5)
C18 C23 C24 C25 179.1(3)
F1 C24 C25 C26 -177.9(3)
C23 C24 C25 C26 1.0(6)
C24 C25 C26 C27 -0.6(6)
C25 C26 C27 C28 -0.6(6)
C26 C27 C28 F2 -178.2(3)
C26 C27 C28 C23 1.6(6)
C24 C23 C28 F2 178.5(3)
C18 C23 C28 F2 -0.7(4)
C24 C23 C28 C27 -1.2(5)
C18 C23 C28 C27 179.6(3)
